data_1532369
loop_
_publ_author_name
'Wu, J.'
'Wu, G.J.'
'Liu, S.L.'
'Lam, C.C.'
'Shen, L.J.'
'Shao, H.M.'

_publ_section_title
;
 The influence of mobile holes in Hg1-x Pbx Ba2 Ca2 Cu3 O8+d
 superconductors
;
_journal_name_full 'Journal of Superconductivity'
_journal_page_first 225
_journal_page_last 229
_journal_volume 15
_journal_year 2002
_chemical_formula_sum 'Ba2 Ca2 Cu3 Hg O8.35'
_chemical_name_systematic 'Hg Ba2 Ca2 Cu3 O8.35'
_space_group_IT_number 123
_symmetry_space_group_name_Hall '-P 4 2'
_symmetry_space_group_name_H-M 'P 4/m m m'
_cell_angle_alpha 90
_cell_angle_beta 90
_cell_angle_gamma 90
_cell_formula_units_Z 1
_cell_length_a 3.8529
_cell_length_b 3.8529
_cell_length_c 15.8513
_cell_volume 235.310
_citation_journal_id_ASTM JOUSEH
_cod_data_source_file Wu_JOUSEH_2002_1976.cif
_cod_data_source_block Ba2Ca2Cu3Hg1O8.35
_cod_original_cell_volume 235.31
_cod_original_formula_sum 'Ba2 Ca2 Cu3 Hg1 O8.35'
_cod_database_code 1532369

loop_
_symmetry_equiv_pos_as_xyz
x,y,z
-y,x,z
-x,-y,z
y,-x,z
x,-y,-z
y,x,-z
-x,y,-z
-y,-x,-z
-x,-y,-z
y,-x,-z
x,y,-z
-y,x,-z
-x,y,z
-y,-x,z
x,-y,z
y,x,z

loop_
_atom_site_label
_atom_site_type_symbol
_atom_site_fract_x
_atom_site_fract_y
_atom_site_fract_z
_atom_site_occupancy
_atom_site_U_iso_or_equiv
O4 O-2 0.5 0.5 0.5 0.35 0.0
O1 O-2 0.5 0 0 1 0.0
Hg1 Hg+2 0 0 0.5 1 0.0
Ba1 Ba+2 0.5 0.5 0.3245 1 0.0
O2 O-2 0.5 0 0.1966 1 0.0
O3 O-2 0 0 0.3823 1 0.0
Cu2 Cu+2 0 0 0.2004 1 0.0
Ca1 Ca+2 0.5 0.5 0.1104 1 0.0
Cu1 Cu+2 0 0 0 1 0.0
